data_4340005
loop_
_publ_author_name
'Adonin, Sergey A.'
'Peresypkina, Eugenia V.'
'Sokolov, Maxim N.'
'Korolkov, Ilya V.'
'Fedin, Vladimir P.'

_publ_section_title
;
 Polyoxomolybdate-Supported Bismuth Trihalides [Mo8O26(BiX3)2](4-) (X =
 Cl, Br, I): Syntheses and Study of Polymorphism.
;
_journal_issue 13
_journal_name_full 'Inorganic chemistry'
_journal_page_first 6886
_journal_page_last 6892
_journal_paper_doi 10.1021/ic500710t
_journal_volume 53
_journal_year 2014
_chemical_formula_moiety 'Bi2 I6 Mo8 O26, 4(C16 H36 N)'
_chemical_formula_structural '(Bu4 N)4[Mo8 O26 (Bi I3)2]'
_chemical_formula_sum 'C64 H144 Bi2 I6 Mo8 N4 O26'
_chemical_formula_weight 3332.71
_chemical_name_systematic
;
 ?
;
_space_group_IT_number 14
_symmetry_cell_setting monoclinic
_symmetry_space_group_name_Hall '-P 2yn'
_symmetry_space_group_name_H-M 'P 1 21/n 1'
_atom_sites_solution_hydrogens geom
_atom_sites_solution_primary direct
_atom_sites_solution_secondary difmap
_audit_creation_method SHELXL-97
_cell_angle_alpha 90.00
_cell_angle_beta 107.579(2)
_cell_angle_gamma 90.00
_cell_formula_units_Z 2
_cell_length_a 16.4558(10)
_cell_length_b 16.7492(8)
_cell_length_c 19.4562(14)
_cell_measurement_reflns_used 6443
_cell_measurement_temperature 123.0(2)
_cell_measurement_theta_max 28.9788
_cell_measurement_theta_min 2.1961
_cell_volume 5112.1(5)
_computing_cell_refinement 'Apex2 V.1.27 (Bruker, 2005)'
_computing_data_collection 'Apex2 V.1.27 (Bruker, 2005)'
_computing_data_reduction 'Apex2 V.1.27 (Bruker, 2005)'
_computing_molecular_graphics 'SHELXTL V6.22 (Bruker, 2000-2005)'
_computing_publication_material 'local programs'
_computing_structure_refinement 'SHELXL-97 (Sheldrick, 1997)'
_computing_structure_solution 'SHELXS-97 (Sheldrick, 1990)'
_diffrn_ambient_temperature 123.0(2)
_diffrn_detector_area_resol_mean 25
_diffrn_measured_fraction_theta_full 0.997
_diffrn_measured_fraction_theta_max 0.590
_diffrn_measurement_device_type 'Bruker Apex2 Duo CCD detector'
_diffrn_measurement_method 'combined omega- and phi-scans'
_diffrn_radiation_monochromator graphite
_diffrn_radiation_source 'fine-focus sealed tube'
_diffrn_radiation_type MoK\a
_diffrn_radiation_wavelength 0.71073
_diffrn_reflns_av_R_equivalents 0.0384
_diffrn_reflns_av_sigmaI/netI 0.0787
_diffrn_reflns_limit_h_max 22
_diffrn_reflns_limit_h_min -16
_diffrn_reflns_limit_k_max 14
_diffrn_reflns_limit_k_min -25
_diffrn_reflns_limit_l_max 19
_diffrn_reflns_limit_l_min -25
_diffrn_reflns_number 26067
_diffrn_reflns_theta_full 25.00
_diffrn_reflns_theta_max 34.49
_diffrn_reflns_theta_min 1.78
_diffrn_standards_decay_% 0
_diffrn_standards_interval_count 0
_diffrn_standards_interval_time 0
_diffrn_standards_number 0
_exptl_absorpt_coefficient_mu 6.249
_exptl_absorpt_correction_T_max 0.7468
_exptl_absorpt_correction_T_min 0.5636
_exptl_absorpt_correction_type empirical
_exptl_absorpt_process_details 'based on intensities (SADABS, Bruker, 2005)'
_exptl_crystal_colour orange
_exptl_crystal_density_diffrn 2.165
_exptl_crystal_density_meas ?
_exptl_crystal_density_method 'not measured'
_exptl_crystal_description block
_exptl_crystal_F_000 3168
_exptl_crystal_size_max 0.21
_exptl_crystal_size_mid 0.19
_exptl_crystal_size_min 0.11
_refine_diff_density_max 2.482
_refine_diff_density_min -1.011
_refine_diff_density_rms 0.218
_refine_ls_extinction_method none
_refine_ls_goodness_of_fit_ref 0.995
_refine_ls_hydrogen_treatment constr
_refine_ls_matrix_type full
_refine_ls_number_parameters 523
_refine_ls_number_reflns 12782
_refine_ls_number_restraints 0
_refine_ls_restrained_S_all 0.995
_refine_ls_R_factor_all 0.0752
_refine_ls_R_factor_gt 0.0409
_refine_ls_shift/su_max 0.001
_refine_ls_shift/su_mean 0.000
_refine_ls_structure_factor_coef Fsqd
_refine_ls_weighting_details 'calc w=1/[\s^2^(Fo^2^)+(0.0261P)^2^+0.0000P] where P=(Fo^2^+2Fc^2^)/3'
_refine_ls_weighting_scheme calc
_refine_ls_wR_factor_gt 0.0683
_refine_ls_wR_factor_ref 0.0780
_reflns_number_gt 8948
_reflns_number_total 12782
_reflns_threshold_expression >2sigma(I)
_cod_data_source_file ic500710t_si_001.cif
_cod_data_source_block compound_3a
_cod_depositor_comments
;Adding full bibliography for 4340001--4340007.cif.

The following automatic conversions were performed:

'_exptl_crystal_density_meas' value 'none' was changed to '?' - the
value is perceived as not measured.

Automatic conversion script
Id: cif_fix_values 3008 2015-01-20 13:52:24Z robertas 
;
_cod_original_sg_symbol_H-M P2(1)/n
_cod_database_code 4340005

loop_
_symmetry_equiv_pos_as_xyz
'x, y, z'
'-x+1/2, y+1/2, -z+1/2'
'-x, -y, -z'
'x-1/2, -y-1/2, z-1/2'

loop_
_atom_site_label
_atom_site_type_symbol
_atom_site_fract_x
_atom_site_fract_y
_atom_site_fract_z
_atom_site_U_iso_or_equiv
_atom_site_adp_type
_atom_site_occupancy
_atom_site_symmetry_multiplicity
_atom_site_calc_flag
_atom_site_refinement_flags
_atom_site_disorder_assembly
_atom_site_disorder_group
Bi1 Bi 0.130213(15) 0.777018(12) 0.911037(13) 0.01663(6) Uani 1 1 d . . .
I1 I 0.29528(3) 0.82476(2) 0.89988(3) 0.03345(12) Uani 1 1 d . . .
I2 I 0.19038(3) 0.62490(2) 0.97748(2) 0.02870(11) Uani 1 1 d . . .
I3 I 0.07887(3) 0.70894(2) 0.76747(2) 0.02578(11) Uani 1 1 d . . .
Mo1 Mo -0.11377(3) 0.82224(3) 0.91658(3) 0.01467(12) Uani 1 1 d . . .
Mo2 Mo 0.02498(3) 0.85018(3) 1.07351(3) 0.01384(11) Uani 1 1 d . . .
Mo3 Mo 0.10910(3) 0.99340(3) 1.00752(3) 0.01204(11) Uani 1 1 d . . .
Mo4 Mo -0.02781(3) 0.96696(3) 0.85156(3) 0.01305(11) Uani 1 1 d . . .
O1 O -0.2062(3) 0.7714(2) 0.8865(2) 0.0236(10) Uani 1 1 d . . .
O2 O 0.0326(3) 0.8163(2) 1.1570(2) 0.0221(10) Uani 1 1 d . . .
O3 O 0.1745(2) 0.92555(19) 0.9884(2) 0.0142(9) Uani 1 1 d . . .
O4 O -0.0577(2) 1.02178(19) 0.7742(2) 0.0171(9) Uani 1 1 d . . .
O5 O 0.0943(2) 0.79379(19) 1.0438(2) 0.0183(9) Uani 1 1 d . . .
O6 O -0.0389(2) 0.7615(2) 0.8979(2) 0.0188(9) Uani 1 1 d . . .
O7 O 0.0487(2) 0.90239(19) 0.8405(2) 0.0162(9) Uani 1 1 d . . .
O10 O -0.0077(2) 0.92594(19) 0.96738(19) 0.0120(8) Uani 1 1 d . . .
O11 O -0.0812(2) 0.80743(19) 1.0182(2) 0.0153(9) Uani 1 1 d . . .
O12 O 0.1750(2) 1.07320(19) 1.0478(2) 0.0153(9) Uani 1 1 d . . .
O13 O -0.1215(2) 0.89939(19) 0.8405(2) 0.0149(9) Uani 1 1 d . . .
O14 O 0.0566(2) 1.04410(18) 0.9143(2) 0.0128(9) Uani 1 1 d . . .
O15 O 0.0993(2) 0.94737(18) 1.0972(2) 0.0137(9) Uani 1 1 d . . .
N1 N -0.1668(3) 0.5595(2) 0.7761(3) 0.0153(11) Uani 1 1 d . . .
N2 N 0.1590(3) 1.0537(3) 0.7208(3) 0.0208(12) Uani 1 1 d . . .
C111 C -0.1755(4) 0.5136(3) 0.7064(3) 0.0206(14) Uani 1 1 d . . .
H11A H -0.1769 0.4558 0.7166 0.025 Uiso 1 1 calc R . .
H11B H -0.2309 0.5276 0.6711 0.025 Uiso 1 1 calc R . .
C112 C -0.1064(4) 0.5284(4) 0.6725(4) 0.0301(16) Uani 1 1 d . . .
H11C H -0.1012 0.5866 0.6660 0.036 Uiso 1 1 calc R . .
H11D H -0.0515 0.5092 0.7055 0.036 Uiso 1 1 calc R . .
C113 C -0.1220(4) 0.4885(4) 0.6020(4) 0.0345(18) Uani 1 1 d . . .
H11E H -0.1745 0.5111 0.5681 0.041 Uiso 1 1 calc R . .
H11F H -0.1325 0.4311 0.6080 0.041 Uiso 1 1 calc R . .
C114 C -0.0506(5) 0.4960(5) 0.5688(5) 0.062(3) Uani 1 1 d . . .
H11G H -0.0678 0.4712 0.5209 0.093 Uiso 1 1 calc R . .
H11H H 0.0003 0.4691 0.5995 0.093 Uiso 1 1 calc R . .
H11I H -0.0379 0.5526 0.5643 0.093 Uiso 1 1 calc R . .
C121 C -0.1712(4) 0.6494(3) 0.7606(3) 0.0186(14) Uani 1 1 d . . .
H12A H -0.1678 0.6780 0.8060 0.022 Uiso 1 1 calc R . .
H12B H -0.1202 0.6646 0.7466 0.022 Uiso 1 1 calc R . .
C122 C -0.2490(4) 0.6785(3) 0.7031(4) 0.0249(15) Uani 1 1 d . . .
H12C H -0.3008 0.6622 0.7154 0.030 Uiso 1 1 calc R . .
H12D H -0.2511 0.6537 0.6564 0.030 Uiso 1 1 calc R . .
C123 C -0.2480(4) 0.7694(3) 0.6958(4) 0.0253(15) Uani 1 1 d . . .
H12E H -0.3004 0.7863 0.6581 0.030 Uiso 1 1 calc R . .
H12F H -0.2491 0.7937 0.7419 0.030 Uiso 1 1 calc R . .
C124 C -0.1719(5) 0.8010(3) 0.6769(4) 0.040(2) Uani 1 1 d . . .
H12G H -0.1790 0.8584 0.6671 0.060 Uiso 1 1 calc R . .
H12H H -0.1669 0.7734 0.6339 0.060 Uiso 1 1 calc R . .
H12I H -0.1202 0.7918 0.7173 0.060 Uiso 1 1 calc R . .
C131 C -0.2396(4) 0.5341(3) 0.8036(3) 0.0195(14) Uani 1 1 d . . .
H13A H -0.2939 0.5502 0.7678 0.023 Uiso 1 1 calc R . .
H13B H -0.2395 0.4751 0.8069 0.023 Uiso 1 1 calc R . .
C132 C -0.2379(4) 0.5679(3) 0.8762(3) 0.0226(14) Uani 1 1 d . . .
H13C H -0.2333 0.6268 0.8750 0.027 Uiso 1 1 calc R . .
H13D H -0.1870 0.5475 0.9136 0.027 Uiso 1 1 calc R . .
C133 C -0.3173(4) 0.5455(3) 0.8959(3) 0.0233(15) Uani 1 1 d . . .
H13E H -0.3682 0.5653 0.8581 0.028 Uiso 1 1 calc R . .
H13F H -0.3215 0.4866 0.8976 0.028 Uiso 1 1 calc R . .
C134 C -0.3164(5) 0.5797(4) 0.9674(4) 0.0358(18) Uani 1 1 d . . .
H13G H -0.3689 0.5646 0.9780 0.054 Uiso 1 1 calc R . .
H13H H -0.3125 0.6380 0.9658 0.054 Uiso 1 1 calc R . .
H13I H -0.2671 0.5588 1.0052 0.054 Uiso 1 1 calc R . .
C141 C -0.0817(4) 0.5449(3) 0.8319(3) 0.0210(14) Uani 1 1 d . . .
H14A H -0.0770 0.5803 0.8737 0.025 Uiso 1 1 calc R . .
H14B H -0.0360 0.5601 0.8111 0.025 Uiso 1 1 calc R . .
C142 C -0.0669(4) 0.4589(3) 0.8588(4) 0.0234(15) Uani 1 1 d . . .
H14C H -0.0707 0.4224 0.8180 0.028 Uiso 1 1 calc R . .
H14D H -0.1107 0.4431 0.8816 0.028 Uiso 1 1 calc R . .
C143 C 0.0222(5) 0.4540(3) 0.9139(4) 0.040(2) Uani 1 1 d . . .
H14E H 0.0654 0.4694 0.8903 0.048 Uiso 1 1 calc R . .
H14F H 0.0259 0.4924 0.9534 0.048 Uiso 1 1 calc R . .
C144 C 0.0418(5) 0.3710(3) 0.9452(4) 0.045(2) Uani 1 1 d . . .
H14G H 0.0986 0.3705 0.9808 0.068 Uiso 1 1 calc R . .
H14H H 0.0406 0.3331 0.9064 0.068 Uiso 1 1 calc R . .
H14I H -0.0009 0.3555 0.9685 0.068 Uiso 1 1 calc R . .
C211 C 0.1839(4) 1.0632(3) 0.8018(3) 0.0229(15) Uani 1 1 d . . .
H21A H 0.1321 1.0770 0.8151 0.027 Uiso 1 1 calc R . .
H21B H 0.2045 1.0110 0.8242 0.027 Uiso 1 1 calc R . .
C212 C 0.2512(4) 1.1251(4) 0.8342(4) 0.0330(17) Uani 1 1 d . . .
H21C H 0.2344 1.1767 0.8090 0.040 Uiso 1 1 calc R . .
H21D H 0.3060 1.1084 0.8274 0.040 Uiso 1 1 calc R . .
C213 C 0.2627(5) 1.1361(4) 0.9146(4) 0.0393(19) Uani 1 1 d . . .
H21E H 0.2083 1.1546 0.9209 0.047 Uiso 1 1 calc R . .
H21F H 0.2768 1.0839 0.9392 0.047 Uiso 1 1 calc R . .
C214 C 0.3326(6) 1.1956(4) 0.9498(4) 0.058(3) Uani 1 1 d . . .
H21G H 0.3368 1.2012 1.0009 0.087 Uiso 1 1 calc R . .
H21H H 0.3189 1.2475 0.9259 0.087 Uiso 1 1 calc R . .
H21I H 0.3870 1.1765 0.9454 0.087 Uiso 1 1 calc R . .
C221 C 0.1180(4) 1.1296(3) 0.6827(3) 0.0200(14) Uani 1 1 d . . .
H22A H 0.1619 1.1720 0.6920 0.024 Uiso 1 1 calc R . .
H22B H 0.0987 1.1195 0.6301 0.024 Uiso 1 1 calc R . .
C222 C 0.0435(4) 1.1599(3) 0.7047(3) 0.0232(15) Uani 1 1 d . . .
H22C H 0.0642 1.1840 0.7533 0.028 Uiso 1 1 calc R . .
H22D H 0.0054 1.1148 0.7068 0.028 Uiso 1 1 calc R . .
C223 C -0.0063(4) 1.2223(3) 0.6508(4) 0.0315(17) Uani 1 1 d . . .
H22E H 0.0327 1.2659 0.6470 0.038 Uiso 1 1 calc R . .
H22F H -0.0290 1.1973 0.6027 0.038 Uiso 1 1 calc R . .
C224 C -0.0802(5) 1.2573(4) 0.6736(4) 0.043(2) Uani 1 1 d . . .
H22G H -0.1124 1.2947 0.6367 0.065 Uiso 1 1 calc R . .
H22H H -0.0576 1.2855 0.7196 0.065 Uiso 1 1 calc R . .
H22I H -0.1179 1.2141 0.6792 0.065 Uiso 1 1 calc R . .
C231 C 0.0977(4) 0.9842(3) 0.7021(3) 0.0243(15) Uani 1 1 d . . .
H23A H 0.1280 0.9360 0.7263 0.029 Uiso 1 1 calc R . .
H23B H 0.0508 0.9948 0.7229 0.029 Uiso 1 1 calc R . .
C232 C 0.0588(4) 0.9652(4) 0.6231(4) 0.0303(16) Uani 1 1 d . . .
H23C H 0.1046 0.9591 0.6001 0.036 Uiso 1 1 calc R . .
H23D H 0.0215 1.0098 0.5989 0.036 Uiso 1 1 calc R . .
C233 C 0.0070(4) 0.8884(3) 0.6141(4) 0.0296(17) Uani 1 1 d . . .
H23E H 0.0455 0.8442 0.6372 0.035 Uiso 1 1 calc R . .
H23F H -0.0361 0.8943 0.6400 0.035 Uiso 1 1 calc R . .
C234 C -0.0378(5) 0.8661(4) 0.5372(4) 0.0378(19) Uani 1 1 d . . .
H23G H -0.0685 0.8157 0.5360 0.057 Uiso 1 1 calc R . .
H23H H 0.0042 0.8598 0.5111 0.057 Uiso 1 1 calc R . .
H23I H -0.0783 0.9082 0.5145 0.057 Uiso 1 1 calc R . .
C241 C 0.2367(4) 1.0394(4) 0.6961(4) 0.0289(16) Uani 1 1 d . B .
H24A H 0.2173 1.0341 0.6430 0.035 Uiso 1 1 calc R . .
H24B H 0.2733 1.0875 0.7080 0.035 Uiso 1 1 calc R . .
C242 C 0.2907(6) 0.9677(4) 0.7271(5) 0.058(2) Uani 1 1 d . . .
H24C H 0.3509 0.9850 0.7467 0.070 Uiso 0.60 1 calc PR A 1
H24D H 0.2727 0.9465 0.7677 0.070 Uiso 0.60 1 calc PR A 1
H24E H 0.3181 0.9783 0.7790 0.070 Uiso 0.40 1 calc PR A 2
H24F H 0.2516 0.9220 0.7238 0.070 Uiso 0.40 1 calc PR A 2
C243 C 0.2859(9) 0.9033(6) 0.6749(7) 0.040(3) Uani 0.60 1 d P B 1
H24G H 0.2930 0.9266 0.6304 0.048 Uiso 0.60 1 calc PR B 1
H24H H 0.2284 0.8791 0.6624 0.048 Uiso 0.60 1 calc PR B 1
C244 C 0.3500(10) 0.8395(9) 0.7005(9) 0.050(4) Uani 0.60 1 d P B 1
H24I H 0.3418 0.7985 0.6631 0.075 Uiso 0.60 1 calc PR B 1
H24J H 0.3433 0.8155 0.7444 0.075 Uiso 0.60 1 calc PR B 1
H24K H 0.4073 0.8622 0.7109 0.075 Uiso 0.60 1 calc PR B 1
C245 C 0.3532(11) 0.9430(10) 0.6992(10) 0.034(4) Uani 0.40 1 d P B 2
H24L H 0.3962 0.9862 0.7070 0.041 Uiso 0.40 1 calc PR B 2
H24M H 0.3276 0.9368 0.6465 0.041 Uiso 0.40 1 calc PR B 2
C246 C 0.3990(14) 0.8669(15) 0.7282(17) 0.066(9) Uani 0.40 1 d P B 2
H24N H 0.4377 0.8528 0.7004 0.099 Uiso 0.40 1 calc PR B 2
H24O H 0.3574 0.8240 0.7242 0.099 Uiso 0.40 1 calc PR B 2
H24P H 0.4320 0.8743 0.7790 0.099 Uiso 0.40 1 calc PR B 2

loop_
_atom_site_aniso_label
_atom_site_aniso_U_11
_atom_site_aniso_U_22
_atom_site_aniso_U_33
_atom_site_aniso_U_23
_atom_site_aniso_U_13
_atom_site_aniso_U_12
Bi1 0.01895(14) 0.01578(10) 0.01698(13) -0.00009(9) 0.00814(10) 0.00285(9)
I1 0.0289(3) 0.0295(2) 0.0511(3) -0.0073(2) 0.0258(3) -0.00316(19)
I2 0.0412(3) 0.01897(19) 0.0256(3) 0.00472(17) 0.0097(2) 0.00667(18)
I3 0.0281(3) 0.0314(2) 0.0173(2) -0.00309(17) 0.0061(2) 0.00701(18)
Mo1 0.0171(3) 0.0135(2) 0.0142(3) -0.00237(19) 0.0060(2) -0.0014(2)
Mo2 0.0182(3) 0.0124(2) 0.0119(3) 0.00081(19) 0.0059(2) 0.0015(2)
Mo3 0.0136(3) 0.0131(2) 0.0106(3) -0.00033(19) 0.0054(2) 0.00111(19)
Mo4 0.0164(3) 0.0144(2) 0.0093(3) -0.00018(19) 0.0052(2) 0.0013(2)
O1 0.024(3) 0.022(2) 0.024(3) -0.0069(18) 0.006(2) -0.0049(18)
O2 0.031(3) 0.0184(19) 0.017(2) 0.0031(17) 0.008(2) 0.0013(18)
O3 0.010(2) 0.0139(18) 0.018(2) 0.0078(16) 0.0034(18) 0.0007(15)
O4 0.020(2) 0.0167(18) 0.015(2) 0.0047(16) 0.0048(19) 0.0030(16)
O5 0.022(2) 0.0129(18) 0.019(2) -0.0008(16) 0.005(2) 0.0043(17)
O6 0.020(2) 0.0191(19) 0.016(2) -0.0034(17) 0.0035(19) 0.0008(17)
O7 0.020(2) 0.0134(17) 0.017(2) 0.0004(16) 0.0092(19) 0.0030(16)
O10 0.016(2) 0.0126(17) 0.008(2) 0.0058(15) 0.0036(18) 0.0052(16)
O11 0.021(2) 0.0133(18) 0.013(2) -0.0007(16) 0.0074(19) 0.0005(16)
O12 0.016(2) 0.0160(18) 0.015(2) -0.0004(16) 0.0061(19) -0.0028(16)
O13 0.017(2) 0.0145(18) 0.011(2) -0.0012(15) 0.0020(18) -0.0015(16)
O14 0.021(2) 0.0099(17) 0.012(2) -0.0025(15) 0.0109(19) -0.0012(15)
O15 0.019(2) 0.0119(17) 0.011(2) 0.0006(15) 0.0043(18) 0.0014(16)
N1 0.015(3) 0.016(2) 0.015(3) -0.005(2) 0.006(2) -0.003(2)
N2 0.028(3) 0.022(2) 0.017(3) 0.004(2) 0.013(3) -0.003(2)
C111 0.024(4) 0.015(3) 0.023(4) -0.006(2) 0.006(3) -0.003(3)
C112 0.030(4) 0.038(4) 0.025(4) -0.007(3) 0.012(3) -0.015(3)
C113 0.032(4) 0.047(4) 0.035(5) -0.018(3) 0.024(4) -0.011(3)
C114 0.054(6) 0.095(6) 0.045(6) -0.033(5) 0.028(5) -0.012(5)
C121 0.020(4) 0.017(3) 0.019(4) -0.004(2) 0.006(3) -0.004(2)
C122 0.019(4) 0.021(3) 0.029(4) -0.002(3) -0.001(3) 0.001(3)
C123 0.034(4) 0.019(3) 0.021(4) 0.003(3) 0.006(3) 0.003(3)
C124 0.057(5) 0.022(3) 0.042(5) 0.017(3) 0.014(4) 0.006(3)
C131 0.023(4) 0.020(3) 0.018(4) 0.001(2) 0.011(3) -0.007(3)
C132 0.025(4) 0.025(3) 0.023(4) -0.007(3) 0.013(3) -0.002(3)
C133 0.026(4) 0.023(3) 0.023(4) -0.005(3) 0.010(3) 0.000(3)
C134 0.041(5) 0.038(4) 0.034(5) -0.004(3) 0.019(4) 0.001(3)
C141 0.019(4) 0.019(3) 0.025(4) 0.003(3) 0.006(3) -0.004(3)
C142 0.022(4) 0.019(3) 0.029(4) 0.003(3) 0.007(3) 0.000(3)
C143 0.036(5) 0.028(3) 0.043(5) 0.009(3) -0.007(4) 0.005(3)
C144 0.043(5) 0.019(3) 0.054(6) 0.009(3) -0.014(4) 0.001(3)
C211 0.031(4) 0.031(3) 0.010(3) 0.004(3) 0.012(3) 0.002(3)
C212 0.034(4) 0.040(4) 0.026(4) -0.006(3) 0.010(4) -0.005(3)
C213 0.043(5) 0.047(4) 0.027(4) -0.008(3) 0.010(4) -0.009(4)
C214 0.085(7) 0.056(5) 0.028(5) -0.011(4) 0.012(5) -0.022(5)
C221 0.025(4) 0.022(3) 0.017(3) 0.002(2) 0.012(3) -0.006(3)
C222 0.026(4) 0.022(3) 0.021(4) 0.001(3) 0.005(3) -0.004(3)
C223 0.039(5) 0.032(3) 0.027(4) 0.004(3) 0.016(4) 0.004(3)
C224 0.041(5) 0.050(4) 0.039(5) 0.019(4) 0.012(4) 0.020(4)
C231 0.032(4) 0.018(3) 0.028(4) -0.003(3) 0.017(3) 0.000(3)
C232 0.032(4) 0.038(4) 0.025(4) 0.003(3) 0.015(3) -0.005(3)
C233 0.047(5) 0.021(3) 0.028(4) 0.000(3) 0.021(4) -0.002(3)
C234 0.042(5) 0.042(4) 0.030(5) -0.002(3) 0.010(4) -0.009(3)
C241 0.028(4) 0.039(4) 0.025(4) -0.001(3) 0.015(3) 0.003(3)
C242 0.063(6) 0.066(5) 0.047(6) 0.007(5) 0.018(5) 0.023(5)
C243 0.058(10) 0.037(6) 0.033(8) 0.002(6) 0.024(7) 0.014(7)
C244 0.064(12) 0.057(10) 0.036(10) 0.003(7) 0.027(9) 0.012(9)
C245 0.016(10) 0.052(11) 0.038(12) -0.010(9) 0.015(9) -0.007(9)
C246 0.031(15) 0.081(19) 0.10(3) 0.004(17) 0.039(16) 0.018(13)

loop_
_atom_type_symbol
_atom_type_description
_atom_type_scat_dispersion_real
_atom_type_scat_dispersion_imag
_atom_type_scat_source
C C 0.0033 0.0016 'International Tables Vol C Tables 4.2.6.8 and 6.1.1.4'
H H 0.0000 0.0000 'International Tables Vol C Tables 4.2.6.8 and 6.1.1.4'
N N 0.0061 0.0033 'International Tables Vol C Tables 4.2.6.8 and 6.1.1.4'
O O 0.0106 0.0060 'International Tables Vol C Tables 4.2.6.8 and 6.1.1.4'
Mo Mo -1.6832 0.6857 'International Tables Vol C Tables 4.2.6.8 and 6.1.1.4'
I I -0.4742 1.8119 'International Tables Vol C Tables 4.2.6.8 and 6.1.1.4'
Bi Bi -4.1077 10.2566 'International Tables Vol C Tables 4.2.6.8 and 6.1.1.4'

loop_
_geom_angle_atom_site_label_1
_geom_angle_atom_site_label_2
_geom_angle_atom_site_label_3
_geom_angle
_geom_angle_site_symmetry_1
_geom_angle_site_symmetry_3
I2 Bi1 I1 94.265(15) . .
I2 Bi1 I3 92.578(14) . .
I3 Bi1 I1 92.487(15) . .
O6 Bi1 I1 166.01(8) . .
O6 Bi1 I2 99.17(7) . .
O6 Bi1 I3 83.09(8) . .
O7 Bi1 I1 94.72(8) . .
O7 Bi1 I2 169.60(8) . .
O7 Bi1 I3 81.81(8) . .
O7 Bi1 O6 71.55(11) . .
O1 Mo1 O6 104.87(18) . .
O1 Mo1 O10 163.01(16) . .
O1 Mo1 O11 103.69(18) . .
O1 Mo1 O12 93.43(16) . 3_577
O1 Mo1 O13 103.12(18) . .
O6 Mo1 O10 92.08(15) . .
O6 Mo1 O11 98.48(17) . .
O6 Mo1 O12 161.66(16) . 3_577
O6 Mo1 O13 96.85(17) . .
O11 Mo1 O10 74.34(13) . .
O11 Mo1 O12 77.96(14) . 3_577
O11 Mo1 O13 144.38(15) . .
O12 Mo1 O10 69.60(12) 3_577 .
O13 Mo1 O10 73.14(13) . .
O13 Mo1 O12 77.44(14) . 3_577
O2 Mo2 O5 106.04(19) . .
O2 Mo2 O10 163.71(16) . .
O2 Mo2 O11 101.96(18) . .
O2 Mo2 O14 92.09(16) . 3_577
O2 Mo2 O15 100.90(17) . .
O5 Mo2 O10 90.00(16) . .
O5 Mo2 O11 101.17(17) . .
O5 Mo2 O14 159.82(16) . 3_577
O5 Mo2 O15 95.94(16) . .
O11 Mo2 O10 77.13(14) . .
O11 Mo2 O14 83.20(14) . 3_577
O11 Mo2 O15 146.26(14) . .
O14 Mo2 O10 71.63(13) 3_577 .
O15 Mo2 O10 73.99(13) . .
O15 Mo2 O14 71.47(14) . 3_577
O3 Mo3 Mo4 90.63(13) . .
O3 Mo3 O10 97.20(15) . .
O3 Mo3 O10 173.04(15) . 3_577
O3 Mo3 O12 105.32(17) . .
O3 Mo3 O14 102.84(16) . .
O3 Mo3 O15 99.28(16) . .
O10 Mo3 Mo4 45.13(9) . .
O10 Mo3 Mo4 86.28(9) 3_577 .
O10 Mo3 O10 76.22(14) . 3_577
O12 Mo3 Mo4 133.63(12) . .
O12 Mo3 O10 157.47(15) . .
O12 Mo3 O10 81.25(15) . 3_577
O12 Mo3 O14 97.13(16) . .
O12 Mo3 O15 96.25(16) . .
O14 Mo3 Mo4 36.50(10) . .
O14 Mo3 O10 78.22(14) . .
O14 Mo3 O10 78.26(14) . 3_577
O14 Mo3 O15 150.03(16) . .
O15 Mo3 Mo4 124.28(11) . .
O15 Mo3 O10 79.17(14) . .
O15 Mo3 O10 77.45(13) . 3_577
O4 Mo4 Mo3 133.78(13) . .
O4 Mo4 O7 104.78(18) . .
O4 Mo4 O10 162.06(15) . .
O4 Mo4 O13 102.52(17) . .
O4 Mo4 O14 98.72(16) . .
O4 Mo4 O15 89.88(16) . 3_577
O7 Mo4 Mo3 82.77(13) . .
O7 Mo4 O10 92.35(16) . .
O7 Mo4 O13 102.35(16) . .
O7 Mo4 O14 94.74(16) . .
O7 Mo4 O15 161.44(16) . 3_577
O10 Mo4 Mo3 42.17(9) . .
O13 Mo4 Mo3 120.62(12) . .
O13 Mo4 O10 78.46(15) . .
O13 Mo4 O14 148.17(16) . .
O13 Mo4 O15 85.09(14) . 3_577
O14 Mo4 Mo3 35.16(10) . .
O14 Mo4 O10 74.16(13) . .
O14 Mo4 O15 71.44(14) . 3_577
O15 Mo4 Mo3 78.84(9) 3_577 .
O15 Mo4 O10 72.29(12) 3_577 .
Mo1 O6 Bi1 134.36(18) . .
Mo4 O7 Bi1 135.3(2) . .
Mo2 O10 Mo1 85.27(11) . .
Mo3 O10 Mo1 164.54(17) . .
Mo3 O10 Mo1 91.60(13) 3_577 .
Mo3 O10 Mo2 91.27(13) . .
Mo3 O10 Mo2 96.82(14) 3_577 .
Mo3 O10 Mo3 103.78(13) . 3_577
Mo3 O10 Mo4 92.70(13) . .
Mo4 O10 Mo1 86.67(12) . .
Mo4 O10 Mo2 163.56(16) . .
Mo4 O10 Mo3 97.71(12) . 3_577
Mo2 O11 Mo1 117.61(19) . .
Mo3 O12 Mo1 117.51(19) . 3_577
Mo4 O13 Mo1 116.95(19) . .
Mo3 O14 Mo2 110.58(16) . 3_577
Mo3 O14 Mo4 108.34(15) . .
Mo4 O14 Mo2 103.98(16) . 3_577
Mo2 O15 Mo4 104.69(16) . 3_577
Mo3 O15 Mo2 108.92(17) . .
Mo3 O15 Mo4 109.64(14) . 3_577
C111 N1 C121 109.6(4) . .
C131 N1 C111 107.5(4) . .
C131 N1 C121 110.5(4) . .
C141 N1 C111 112.0(4) . .
C141 N1 C121 106.1(4) . .
C141 N1 C131 111.1(5) . .
C211 N2 C221 111.1(4) . .
C211 N2 C241 111.0(5) . .
C231 N2 C211 106.5(4) . .
C231 N2 C221 111.1(5) . .
C231 N2 C241 111.6(5) . .
C241 N2 C221 105.7(4) . .
N1 C111 H11A 108.4 . .
N1 C111 H11B 108.4 . .
H11A C111 H11B 107.5 . .
C112 C111 N1 115.3(5) . .
C112 C111 H11A 108.4 . .
C112 C111 H11B 108.4 . .
C111 C112 H11C 109.0 . .
C111 C112 H11D 109.0 . .
H11C C112 H11D 107.8 . .
C113 C112 C111 113.1(5) . .
C113 C112 H11C 109.0 . .
C113 C112 H11D 109.0 . .
C112 C113 H11E 108.5 . .
C112 C113 H11F 108.5 . .
C112 C113 C114 114.9(6) . .
H11E C113 H11F 107.5 . .
C114 C113 H11E 108.5 . .
C114 C113 H11F 108.5 . .
C113 C114 H11G 109.5 . .
C113 C114 H11H 109.5 . .
C113 C114 H11I 109.5 . .
H11G C114 H11H 109.5 . .
H11G C114 H11I 109.5 . .
H11H C114 H11I 109.5 . .
N1 C121 H12A 108.2 . .
N1 C121 H12B 108.2 . .
H12A C121 H12B 107.4 . .
C122 C121 N1 116.3(4) . .
C122 C121 H12A 108.2 . .
C122 C121 H12B 108.2 . .
C121 C122 H12C 109.4 . .
C121 C122 H12D 109.4 . .
C121 C122 C123 111.1(5) . .
H12C C122 H12D 108.0 . .
C123 C122 H12C 109.4 . .
C123 C122 H12D 109.4 . .
C122 C123 H12E 108.8 . .
C122 C123 H12F 108.8 . .
H12E C123 H12F 107.7 . .
C124 C123 C122 114.0(5) . .
C124 C123 H12E 108.8 . .
C124 C123 H12F 108.8 . .
C123 C124 H12G 109.5 . .
C123 C124 H12H 109.5 . .
C123 C124 H12I 109.5 . .
H12G C124 H12H 109.5 . .
H12G C124 H12I 109.5 . .
H12H C124 H12I 109.5 . .
N1 C131 H13A 108.4 . .
N1 C131 H13B 108.4 . .
H13A C131 H13B 107.5 . .
C132 C131 N1 115.6(5) . .
C132 C131 H13A 108.4 . .
C132 C131 H13B 108.4 . .
C131 C132 H13C 109.3 . .
C131 C132 H13D 109.3 . .
C131 C132 C133 111.6(5) . .
H13C C132 H13D 108.0 . .
C133 C132 H13C 109.3 . .
C133 C132 H13D 109.3 . .
C132 C133 H13E 109.3 . .
C132 C133 H13F 109.3 . .
H13E C133 H13F 107.9 . .
C134 C133 C132 111.8(5) . .
C134 C133 H13E 109.3 . .
C134 C133 H13F 109.3 . .
C133 C134 H13G 109.5 . .
C133 C134 H13H 109.5 . .
C133 C134 H13I 109.5 . .
H13G C134 H13H 109.5 . .
H13G C134 H13I 109.5 . .
H13H C134 H13I 109.5 . .
N1 C141 H14A 108.6 . .
N1 C141 H14B 108.6 . .
N1 C141 C142 114.6(4) . .
H14A C141 H14B 107.6 . .
C142 C141 H14A 108.6 . .
C142 C141 H14B 108.6 . .
C141 C142 H14C 110.1 . .
C141 C142 H14D 110.1 . .
C141 C142 C143 108.0(5) . .
H14C C142 H14D 108.4 . .
C143 C142 H14C 110.1 . .
C143 C142 H14D 110.1 . .
C142 C143 H14E 109.2 . .
C142 C143 H14F 109.2 . .
H14E C143 H14F 107.9 . .
C144 C143 C142 111.9(5) . .
C144 C143 H14E 109.2 . .
C144 C143 H14F 109.2 . .
C143 C144 H14G 109.5 . .
C143 C144 H14H 109.5 . .
C143 C144 H14I 109.5 . .
H14G C144 H14H 109.5 . .
H14G C144 H14I 109.5 . .
H14H C144 H14I 109.5 . .
N2 C211 H21A 108.2 . .
N2 C211 H21B 108.2 . .
H21A C211 H21B 107.4 . .
C212 C211 N2 116.2(5) . .
C212 C211 H21A 108.2 . .
C212 C211 H21B 108.2 . .
C211 C212 H21C 109.4 . .
C211 C212 H21D 109.4 . .
C211 C212 C213 111.0(6) . .
H21C C212 H21D 108.0 . .
C213 C212 H21C 109.4 . .
C213 C212 H21D 109.4 . .
C212 C213 H21E 109.1 . .
C212 C213 H21F 109.1 . .
H21E C213 H21F 107.8 . .
C214 C213 C212 112.5(6) . .
C214 C213 H21E 109.1 . .
C214 C213 H21F 109.1 . .
C213 C214 H21G 109.5 . .
C213 C214 H21H 109.5 . .
C213 C214 H21I 109.5 . .
H21G C214 H21H 109.5 . .
H21G C214 H21I 109.5 . .
H21H C214 H21I 109.5 . .
N2 C221 H22A 108.5 . .
N2 C221 H22B 108.5 . .
H22A C221 H22B 107.5 . .
C222 C221 N2 115.0(5) . .
C222 C221 H22A 108.5 . .
C222 C221 H22B 108.5 . .
C221 C222 H22C 109.5 . .
C221 C222 H22D 109.5 . .
C221 C222 C223 110.5(5) . .
H22C C222 H22D 108.1 . .
C223 C222 H22C 109.5 . .
C223 C222 H22D 109.5 . .
C222 C223 H22E 109.3 . .
C222 C223 H22F 109.3 . .
H22E C223 H22F 107.9 . .
C224 C223 C222 111.8(6) . .
C224 C223 H22E 109.3 . .
C224 C223 H22F 109.3 . .
C223 C224 H22G 109.5 . .
C223 C224 H22H 109.5 . .
C223 C224 H22I 109.5 . .
H22G C224 H22H 109.5 . .
H22G C224 H22I 109.5 . .
H22H C224 H22I 109.5 . .
N2 C231 H23A 108.1 . .
N2 C231 H23B 108.1 . .
H23A C231 H23B 107.3 . .
C232 C231 N2 117.0(5) . .
C232 C231 H23A 108.1 . .
C232 C231 H23B 108.1 . .
C231 C232 H23C 109.6 . .
C231 C232 H23D 109.6 . .
C231 C232 C233 110.1(5) . .
H23C C232 H23D 108.2 . .
C233 C232 H23C 109.6 . .
C233 C232 H23D 109.6 . .
C232 C233 H23E 108.7 . .
C232 C233 H23F 108.7 . .
H23E C233 H23F 107.6 . .
C234 C233 C232 114.4(5) . .
C234 C233 H23E 108.7 . .
C234 C233 H23F 108.7 . .
C233 C234 H23G 109.5 . .
C233 C234 H23H 109.5 . .
C233 C234 H23I 109.5 . .
H23G C234 H23H 109.5 . .
H23G C234 H23I 109.5 . .
H23H C234 H23I 109.5 . .
N2 C241 H24A 108.1 . .
N2 C241 H24B 108.1 . .
H24A C241 H24B 107.3 . .
C242 C241 N2 116.9(6) . .
C242 C241 H24A 108.1 . .
C242 C241 H24B 108.1 . .
C241 C242 H24C 108.7 . .
C241 C242 H24D 108.7 . .
C241 C242 H24E 107.2 . .
C241 C242 H24F 107.2 . .
H24C C242 H24D 107.6 . .
H24C C242 H24E 57.4 . .
H24C C242 H24F 143.7 . .
H24D C242 H24E 53.4 . .
H24D C242 H24F 55.0 . .
H24E C242 H24F 106.8 . .
C243 C242 C241 114.1(8) . .
C243 C242 H24C 108.7 . .
C243 C242 H24D 108.7 . .
C243 C242 H24E 138.7 . .
C243 C242 H24F 59.3 . .
C245 C242 C241 120.5(10) . .
C245 C242 H24C 57.1 . .
C245 C242 H24D 130.7 . .
C245 C242 H24E 107.2 . .
C245 C242 H24F 107.2 . .
C245 C242 C243 52.5(9) . .
C242 C243 H24G 108.6 . .
C242 C243 H24H 108.6 . .
C242 C243 C244 114.5(11) . .
H24G C243 H24H 107.6 . .
C244 C243 H24G 108.6 . .
C244 C243 H24H 108.6 . .
C242 C245 H24L 107.9 . .
C242 C245 H24M 107.9 . .
C242 C245 C246 117.5(16) . .
H24L C245 H24M 107.2 . .
C246 C245 H24L 107.9 . .
C246 C245 H24M 107.9 . .
C245 C246 H24N 109.5 . .
C245 C246 H24O 109.5 . .
C245 C246 H24P 109.5 . .
H24N C246 H24O 109.5 . .
H24N C246 H24P 109.5 . .
H24O C246 H24P 109.5 . .

loop_
_geom_bond_atom_site_label_1
_geom_bond_atom_site_label_2
_geom_bond_distance
_geom_bond_site_symmetry_2
Bi1 I1 2.9018(5) .
Bi1 I2 2.8931(4) .
Bi1 I3 2.8967(5) .
Bi1 O6 2.728(4) .
Bi1 O7 2.642(3) .
Mo1 O1 1.686(4) .
Mo1 O6 1.720(4) .
Mo1 O10 2.449(4) .
Mo1 O11 1.902(4) .
Mo1 O12 2.232(4) 3_577
Mo1 O13 1.939(4) .
Mo2 O2 1.689(4) .
Mo2 O5 1.710(4) .
Mo2 O10 2.344(3) .
Mo2 O11 1.894(4) .
Mo2 O14 2.277(3) 3_577
Mo2 O15 2.004(3) .
Mo3 Mo4 3.2171(7) .
Mo3 O3 1.682(4) .
Mo3 O10 2.162(4) .
Mo3 O10 2.311(4) 3_577
Mo3 O12 1.750(3) .
Mo3 O14 1.952(4) .
Mo3 O15 1.958(4) .
Mo4 O4 1.703(4) .
Mo4 O7 1.721(4) .
Mo4 O10 2.282(4) .
Mo4 O13 1.872(4) .
Mo4 O14 2.016(4) .
Mo4 O15 2.268(4) 3_577
O10 Mo3 2.311(4) 3_577
O12 Mo1 2.232(4) 3_577
O14 Mo2 2.277(3) 3_577
O15 Mo4 2.268(4) 3_577
N1 C111 1.527(7) .
N1 C121 1.533(6) .
N1 C131 1.514(7) .
N1 C141 1.511(7) .
N2 C211 1.512(7) .
N2 C221 1.524(7) .
N2 C231 1.511(7) .
N2 C241 1.513(8) .
C111 H11A 0.9900 .
C111 H11B 0.9900 .
C111 C112 1.499(8) .
C112 H11C 0.9900 .
C112 H11D 0.9900 .
C112 C113 1.477(8) .
C113 H11E 0.9900 .
C113 H11F 0.9900 .
C113 C114 1.508(9) .
C114 H11G 0.9800 .
C114 H11H 0.9800 .
C114 H11I 0.9800 .
C121 H12A 0.9900 .
C121 H12B 0.9900 .
C121 C122 1.505(8) .
C122 H12C 0.9900 .
C122 H12D 0.9900 .
C122 C123 1.530(7) .
C123 H12E 0.9900 .
C123 H12F 0.9900 .
C123 C124 1.504(9) .
C124 H12G 0.9800 .
C124 H12H 0.9800 .
C124 H12I 0.9800 .
C131 H13A 0.9900 .
C131 H13B 0.9900 .
C131 C132 1.513(8) .
C132 H13C 0.9900 .
C132 H13D 0.9900 .
C132 C133 1.516(8) .
C133 H13E 0.9900 .
C133 H13F 0.9900 .
C133 C134 1.502(9) .
C134 H13G 0.9800 .
C134 H13H 0.9800 .
C134 H13I 0.9800 .
C141 H14A 0.9900 .
C141 H14B 0.9900 .
C141 C142 1.527(7) .
C142 H14C 0.9900 .
C142 H14D 0.9900 .
C142 C143 1.535(8) .
C143 H14E 0.9900 .
C143 H14F 0.9900 .
C143 C144 1.514(8) .
C144 H14G 0.9800 .
C144 H14H 0.9800 .
C144 H14I 0.9800 .
C211 H21A 0.9900 .
C211 H21B 0.9900 .
C211 C212 1.509(8) .
C212 H21C 0.9900 .
C212 H21D 0.9900 .
C212 C213 1.529(9) .
C213 H21E 0.9900 .
C213 H21F 0.9900 .
C213 C214 1.519(9) .
C214 H21G 0.9800 .
C214 H21H 0.9800 .
C214 H21I 0.9800 .
C221 H22A 0.9900 .
C221 H22B 0.9900 .
C221 C222 1.503(8) .
C222 H22C 0.9900 .
C222 H22D 0.9900 .
C222 C223 1.530(8) .
C223 H22E 0.9900 .
C223 H22F 0.9900 .
C223 C224 1.530(9) .
C224 H22G 0.9800 .
C224 H22H 0.9800 .
C224 H22I 0.9800 .
C231 H23A 0.9900 .
C231 H23B 0.9900 .
C231 C232 1.510(9) .
C232 H23C 0.9900 .
C232 H23D 0.9900 .
C232 C233 1.525(8) .
C233 H23E 0.9900 .
C233 H23F 0.9900 .
C233 C234 1.502(9) .
C234 H23G 0.9800 .
C234 H23H 0.9800 .
C234 H23I 0.9800 .
C241 H24A 0.9900 .
C241 H24B 0.9900 .
C241 C242 1.508(9) .
C242 H24C 0.9900 .
C242 H24D 0.9900 .
C242 H24E 0.9900 .
C242 H24F 0.9900 .
C242 C243 1.466(13) .
C242 C245 1.363(18) .
C243 H24G 0.9900 .
C243 H24H 0.9900 .
C243 C244 1.478(18) .
C244 H24I 0.9800 .
C244 H24J 0.9800 .
C244 H24K 0.9800 .
C245 H24L 0.9900 .
C245 H24M 0.9900 .
C245 C246 1.50(3) .
C246 H24N 0.9800 .
C246 H24O 0.9800 .
C246 H24P 0.9800 .
